data_2230978
loop_
_publ_author_name
'Zhang, Hui Ju'

_publ_section_title
;
 Potassium ditin(IV) tris[phosphate(V)], KSn~2~(PO~4~)~3~
;
_journal_coeditor_code FI2111
_journal_issue 10
_journal_name_full 'Acta Crystallographica, Section E'
_journal_page_first i51
_journal_page_last i51
_journal_paper_doi 10.1107/S1600536811035604
_journal_volume 67
_journal_year 2011
_chemical_formula_iupac 'K Sn2 (P O4)3'
_chemical_formula_sum 'K O12 P3 Sn2'
_chemical_formula_weight 561.39
_chemical_name_systematic
;
Potassium ditin(IV) tris[phosphate(V)]
;
_space_group_IT_number 148
_symmetry_cell_setting trigonal
_symmetry_space_group_name_Hall '-R 3'
_symmetry_space_group_name_H-M 'R -3 :H'
_atom_sites_solution_primary direct
_atom_sites_solution_secondary difmap
_audit_creation_method SHELXL-97
_cell_angle_alpha 90.00
_cell_angle_beta 90.00
_cell_angle_gamma 120.00
_cell_formula_units_Z 6
_cell_length_a 8.33810(10)
_cell_length_b 8.33810(10)
_cell_length_c 23.5508(3)
_cell_measurement_reflns_used 256
_cell_measurement_temperature 296(2)
_cell_measurement_theta_max 23.58
_cell_measurement_theta_min 2.58
_cell_volume 1417.98(3)
_computing_cell_refinement '<i>SMART</i> (Bruker, 1997)'
_computing_data_collection '<i>SMART</i> (Bruker, 1997)'
_computing_data_reduction '<i>SAINT</i> (Bruker, 1997)'
_computing_molecular_graphics '<i>DIAMOND</i> (Brandenburg, 2004)'
_computing_publication_material '<i>SHELXTL</i> (Sheldrick, 2008)'
_computing_structure_refinement '<i>SHELXL97</i> (Sheldrick, 2008)'
_computing_structure_solution '<i>SHELXS97</i> (Sheldrick, 2008)'
_diffrn_ambient_temperature 296(2)
_diffrn_measured_fraction_theta_full 0.977
_diffrn_measured_fraction_theta_max 0.977
_diffrn_measurement_device_type 'Bruker SMART 1K CCD'
_diffrn_measurement_method \
_diffrn_radiation_monochromator graphite
_diffrn_radiation_source 'fine-focus sealed tube'
_diffrn_radiation_type MoK\a
_diffrn_radiation_wavelength 0.71073
_diffrn_reflns_av_R_equivalents 0.0978
_diffrn_reflns_av_sigmaI/netI 0.0649
_diffrn_reflns_limit_h_max 10
_diffrn_reflns_limit_h_min -10
_diffrn_reflns_limit_k_max 10
_diffrn_reflns_limit_k_min -10
_diffrn_reflns_limit_l_max 28
_diffrn_reflns_limit_l_min -17
_diffrn_reflns_number 2168
_diffrn_reflns_theta_full 25.72
_diffrn_reflns_theta_max 25.72
_diffrn_reflns_theta_min 2.95
_exptl_absorpt_coefficient_mu 6.301
_exptl_absorpt_correction_T_max 0.7435
_exptl_absorpt_correction_T_min 0.3655
_exptl_absorpt_correction_type multi-scan
_exptl_absorpt_process_details '(SADABS; Bruker, 1997)'
_exptl_crystal_colour colourless
_exptl_crystal_density_diffrn 3.945
_exptl_crystal_density_method 'not measured'
_exptl_crystal_description prism
_exptl_crystal_F_000 1560
_exptl_crystal_size_max 0.20
_exptl_crystal_size_mid 0.05
_exptl_crystal_size_min 0.05
_refine_diff_density_max 2.225
_refine_diff_density_min -2.986
_refine_ls_extinction_coef 0.0063(7)
_refine_ls_extinction_expression Fc^*^=kFc[1+0.001xFc^2^\l^3^/sin(2\q)]^-1/4^
_refine_ls_extinction_method '<i>SHELXL97</i> (Sheldrick, 2008)'
_refine_ls_goodness_of_fit_ref 1.237
_refine_ls_matrix_type full
_refine_ls_number_parameters 58
_refine_ls_number_reflns 597
_refine_ls_number_restraints 0
_refine_ls_restrained_S_all 1.237
_refine_ls_R_factor_all 0.0536
_refine_ls_R_factor_gt 0.0532
_refine_ls_shift/su_max 0.000
_refine_ls_shift/su_mean 0.000
_refine_ls_structure_factor_coef Fsqd
_refine_ls_weighting_details 'calc w=1/[\s^2^(Fo^2^)+(0.0764P)^2^+11.5796P] where P=(Fo^2^+2Fc^2^)/3'
_refine_ls_weighting_scheme calc
_refine_ls_wR_factor_gt 0.1366
_refine_ls_wR_factor_ref 0.1370
_reflns_number_gt 591
_reflns_number_total 597
_reflns_threshold_expression I>2\s(I)
_cod_data_source_file fi2111.cif
_cod_data_source_block I
_cod_original_sg_symbol_H-M 'R -3'
_cod_database_code 2230978
_cod_database_fobs_code 2230978

loop_
_symmetry_equiv_pos_as_xyz
'x, y, z'
'-y, x-y, z'
'-x+y, -x, z'
'x+2/3, y+1/3, z+1/3'
'-y+2/3, x-y+1/3, z+1/3'
'-x+y+2/3, -x+1/3, z+1/3'
'x+1/3, y+2/3, z+2/3'
'-y+1/3, x-y+2/3, z+2/3'
'-x+y+1/3, -x+2/3, z+2/3'
'-x, -y, -z'
'y, -x+y, -z'
'x-y, x, -z'
'-x+2/3, -y+1/3, -z+1/3'
'y+2/3, -x+y+1/3, -z+1/3'
'x-y+2/3, x+1/3, -z+1/3'
'-x+1/3, -y+2/3, -z+2/3'
'y+1/3, -x+y+2/3, -z+2/3'
'x-y+1/3, x+2/3, -z+2/3'

loop_
_atom_site_type_symbol
_atom_site_label
_atom_site_fract_x
_atom_site_fract_y
_atom_site_fract_z
_atom_site_U_iso_or_equiv
_atom_site_adp_type
_atom_site_calc_flag
_atom_site_refinement_flags
_atom_site_occupancy
_atom_site_symmetry_multiplicity
Sn Sn1 0.0000 0.0000 0.15357(4) 0.0107(5) Uani d S 1 3
Sn Sn2 0.3333 0.6667 0.01858(4) 0.0103(5) Uani d S 1 3
K K1 0.3333 0.6667 0.1667 0.0273(12) Uani d S 1 6
K K2 0.0000 0.0000 0.0000 0.0378(14) Uani d S 1 6
P P3 -0.0441(3) 0.3326(4) 0.08384(9) 0.0117(6) Uani d . 1 1
O O5 -0.0732(11) 0.1435(9) 0.1006(2) 0.0174(15) Uani d . 1 1
O O7 -0.1043(9) 0.4149(9) 0.1310(2) 0.0154(14) Uani d . 1 1
O O8 -0.1477(9) 0.3069(10) 0.0284(3) 0.0208(15) Uani d . 1 1
O O9 0.1599(8) 0.4650(8) 0.0738(2) 0.0140(15) Uani d . 1 1

loop_
_atom_site_aniso_label
_atom_site_aniso_U_11
_atom_site_aniso_U_22
_atom_site_aniso_U_33
_atom_site_aniso_U_12
_atom_site_aniso_U_13
_atom_site_aniso_U_23
Sn1 0.0111(6) 0.0111(6) 0.0099(6) 0.0056(3) 0.000 0.000
Sn2 0.0108(5) 0.0108(5) 0.0093(6) 0.0054(3) 0.000 0.000
K1 0.0332(17) 0.0332(17) 0.015(2) 0.0166(9) 0.000 0.000
K2 0.050(2) 0.050(2) 0.014(2) 0.0248(11) 0.000 0.000
P3 0.0115(12) 0.0118(11) 0.0109(11) 0.0052(9) 0.0006(9) 0.0003(9)
O5 0.024(4) 0.018(4) 0.017(3) 0.015(3) 0.001(3) 0.001(2)
O7 0.023(3) 0.009(3) 0.016(3) 0.009(3) 0.006(3) 0.000(3)
O8 0.020(4) 0.032(4) 0.011(3) 0.013(3) -0.003(3) 0.002(3)
O9 0.016(3) 0.014(3) 0.012(3) 0.006(3) 0.000(2) -0.003(2)

loop_
_atom_type_symbol
_atom_type_description
_atom_type_scat_dispersion_real
_atom_type_scat_dispersion_imag
_atom_type_scat_source
O O 0.0106 0.0060 'International Tables Vol C Tables 4.2.6.8 and 6.1.1.4'
P P 0.1023 0.0942 'International Tables Vol C Tables 4.2.6.8 and 6.1.1.4'
K K 0.2009 0.2494 'International Tables Vol C Tables 4.2.6.8 and 6.1.1.4'
Sn Sn -0.6537 1.4246 'International Tables Vol C Tables 4.2.6.8 and 6.1.1.4'

loop_
_geom_angle_atom_site_label_1
_geom_angle_atom_site_label_2
_geom_angle_atom_site_label_3
_geom_angle_site_symmetry_1
_geom_angle_site_symmetry_3
_geom_angle
O5 Sn1 O5 3 2 85.9(2)
O5 Sn1 O5 3 . 85.9(2)
O5 Sn1 O5 2 . 85.9(2)
O5 Sn1 O7 3 14_445 90.7(2)
O5 Sn1 O7 2 14_445 92.1(2)
O5 Sn1 O7 . 14_445 176.2(2)
O5 Sn1 O7 3 15 92.1(2)
O5 Sn1 O7 2 15 176.2(2)
O5 Sn1 O7 . 15 90.7(2)
O7 Sn1 O7 14_445 15 91.2(2)
O5 Sn1 O7 3 13_455 176.2(2)
O5 Sn1 O7 2 13_455 90.7(2)
O5 Sn1 O7 . 13_455 92.1(2)
O7 Sn1 O7 14_445 13_455 91.2(2)
O7 Sn1 O7 15 13_455 91.2(2)
O5 Sn1 K2 3 . 51.89(17)
O5 Sn1 K2 2 . 51.89(17)
O5 Sn1 K2 . . 51.89(17)
O7 Sn1 K2 14_445 . 124.44(17)
O7 Sn1 K2 15 . 124.43(17)
O7 Sn1 K2 13_455 . 124.43(17)
O8 Sn2 O8 10_565 12_665 92.4(2)
O8 Sn2 O8 10_565 11 92.4(2)
O8 Sn2 O8 12_665 11 92.4(2)
O8 Sn2 O9 10_565 3_565 84.6(3)
O8 Sn2 O9 12_665 3_565 100.0(3)
O8 Sn2 O9 11 3_565 167.3(3)
O8 Sn2 O9 10_565 . 100.0(3)
O8 Sn2 O9 12_665 . 167.3(3)
O8 Sn2 O9 11 . 84.6(3)
O9 Sn2 O9 3_565 . 83.8(2)
O8 Sn2 O9 10_565 2_665 167.3(3)
O8 Sn2 O9 12_665 2_665 84.6(3)
O8 Sn2 O9 11 2_665 100.0(3)
O9 Sn2 O9 3_565 2_665 83.8(2)
O9 Sn2 O9 . 2_665 83.8(2)
O8 Sn2 K1 10_565 . 123.56(18)
O8 Sn2 K1 12_665 . 123.56(18)
O8 Sn2 K1 11 . 123.56(18)
O9 Sn2 K1 3_565 . 50.48(17)
O9 Sn2 K1 . . 50.48(17)
O9 Sn2 K1 2_665 . 50.48(17)
O9 K1 O9 14_455 13_565 60.9(2)
O9 K1 O9 14_455 15 60.9(2)
O9 K1 O9 13_565 15 60.9(2)
O9 K1 O9 14_455 3_565 119.1(2)
O9 K1 O9 13_565 3_565 119.1(2)
O9 K1 O9 15 3_565 179.9990(10)
O9 K1 O9 14_455 . 119.1(2)
O9 K1 O9 13_565 . 179.9990(10)
O9 K1 O9 15 . 119.1(2)
O9 K1 O9 3_565 . 60.9(2)
O9 K1 O9 14_455 2_665 179.9990(10)
O9 K1 O9 13_565 2_665 119.1(2)
O9 K1 O9 15 2_665 119.1(2)
O9 K1 O9 3_565 2_665 60.9(2)
O9 K1 O9 . 2_665 60.9(2)
O9 K1 O7 14_455 3_565 103.41(17)
O9 K1 O7 13_565 3_565 72.93(16)
O9 K1 O7 15 3_565 133.24(16)
O9 K1 O7 3_565 3_565 46.76(16)
O9 K1 O7 . 3_565 107.07(16)
O9 K1 O7 2_665 3_565 76.59(17)
O9 K1 O7 14_455 . 72.93(16)
O9 K1 O7 13_565 . 133.23(16)
O9 K1 O7 15 . 103.41(17)
O9 K1 O7 3_565 . 76.59(17)
O9 K1 O7 . . 46.76(16)
O9 K1 O7 2_665 . 107.07(16)
O7 K1 O7 3_565 . 113.68(8)
O9 K1 O7 14_455 15 76.59(17)
O9 K1 O7 13_565 15 107.07(16)
O9 K1 O7 15 15 46.76(16)
O9 K1 O7 3_565 15 133.24(16)
O9 K1 O7 . 15 72.93(16)
O9 K1 O7 2_665 15 103.41(17)
O7 K1 O7 3_565 15 180.0
O7 K1 O7 . 15 66.32(8)
O9 K1 O7 14_455 13_565 107.07(16)
O9 K1 O7 13_565 13_565 46.76(16)
O9 K1 O7 15 13_565 76.59(17)
O9 K1 O7 3_565 13_565 103.41(17)
O9 K1 O7 . 13_565 133.24(16)
O9 K1 O7 2_665 13_565 72.93(16)
O7 K1 O7 3_565 13_565 66.32(8)
O7 K1 O7 . 13_565 180.0
O7 K1 O7 15 13_565 113.68(8)
O9 K1 O7 14_455 14_455 46.76(16)
O9 K1 O7 13_565 14_455 76.59(17)
O9 K1 O7 15 14_455 107.07(16)
O9 K1 O7 3_565 14_455 72.93(16)
O9 K1 O7 . 14_455 103.41(17)
O9 K1 O7 2_665 14_455 133.24(16)
O7 K1 O7 3_565 14_455 66.33(8)
O7 K1 O7 . 14_455 66.33(8)
O7 K1 O7 15 14_455 113.67(8)
O7 K1 O7 13_565 14_455 113.67(8)
O9 K1 O7 14_455 2_665 133.24(16)
O9 K1 O7 13_565 2_665 103.41(17)
O9 K1 O7 15 2_665 72.93(16)
O9 K1 O7 3_565 2_665 107.07(16)
O9 K1 O7 . 2_665 76.59(17)
O9 K1 O7 2_665 2_665 46.76(15)
O7 K1 O7 3_565 2_665 113.67(8)
O7 K1 O7 . 2_665 113.67(8)
O7 K1 O7 15 2_665 66.33(8)
O7 K1 O7 13_565 2_665 66.33(8)
O7 K1 O7 14_455 2_665 180.00(14)
O5 K2 O5 . 12 122.2(2)
O5 K2 O5 . 3 57.8(2)
O5 K2 O5 12 3 180.0(6)
O5 K2 O5 . 11 122.2(2)
O5 K2 O5 12 11 57.8(2)
O5 K2 O5 3 11 122.2(2)
O5 K2 O5 . 2 57.8(2)
O5 K2 O5 12 2 122.2(2)
O5 K2 O5 3 2 57.8(2)
O5 K2 O5 11 2 180.0(3)
O5 K2 O5 . 10 180.0000(10)
O5 K2 O5 12 10 57.8(2)
O5 K2 O5 3 10 122.2(2)
O5 K2 O5 11 10 57.8(2)
O5 K2 O5 2 10 122.2(2)
O5 K2 O8 . 12 83.25(18)
O5 K2 O8 12 12 44.79(16)
O5 K2 O8 3 12 135.21(16)
O5 K2 O8 11 12 95.98(17)
O5 K2 O8 2 12 84.02(17)
O5 K2 O8 10 12 96.75(18)
O5 K2 O8 . 3 96.75(18)
O5 K2 O8 12 3 135.21(16)
O5 K2 O8 3 3 44.79(16)
O5 K2 O8 11 3 84.02(17)
O5 K2 O8 2 3 95.98(17)
O5 K2 O8 10 3 83.25(18)
O8 K2 O8 12 3 180.0(3)
O5 K2 O8 . 11 84.02(17)
O5 K2 O8 12 11 96.75(18)
O5 K2 O8 3 11 83.25(18)
O5 K2 O8 11 11 44.79(16)
O5 K2 O8 2 11 135.21(16)
O5 K2 O8 10 11 95.98(17)
O8 K2 O8 12 11 116.25(7)
O8 K2 O8 3 11 63.75(7)
O5 K2 O8 . 2 95.98(17)
O5 K2 O8 12 2 83.25(18)
O5 K2 O8 3 2 96.75(18)
O5 K2 O8 11 2 135.21(16)
O5 K2 O8 2 2 44.79(16)
O5 K2 O8 10 2 84.02(17)
O8 K2 O8 12 2 63.75(7)
O8 K2 O8 3 2 116.25(7)
O8 K2 O8 11 2 180.0(3)
O5 K2 O8 . 10 135.21(16)
O5 K2 O8 12 10 95.98(17)
O5 K2 O8 3 10 84.02(17)
O5 K2 O8 11 10 96.75(18)
O5 K2 O8 2 10 83.25(18)
O5 K2 O8 10 10 44.79(16)
O8 K2 O8 12 10 116.25(7)
O8 K2 O8 3 10 63.75(7)
O8 K2 O8 11 10 116.25(7)
O8 K2 O8 2 10 63.75(7)
O5 K2 O8 . . 44.79(16)
O5 K2 O8 12 . 84.02(17)
O5 K2 O8 3 . 95.98(17)
O5 K2 O8 11 . 83.25(18)
O5 K2 O8 2 . 96.75(18)
O5 K2 O8 10 . 135.21(16)
O8 K2 O8 12 . 63.75(7)
O8 K2 O8 3 . 116.25(7)
O8 K2 O8 11 . 63.75(7)
O8 K2 O8 2 . 116.25(7)
O8 K2 O8 10 . 180.0
O9 P3 O7 . . 106.8(4)
O9 P3 O8 . . 108.8(4)
O7 P3 O8 . . 113.5(4)
O9 P3 O5 . . 109.6(4)
O7 P3 O5 . . 111.2(3)
O8 P3 O5 . . 106.9(4)
O9 P3 K1 . . 44.3(2)
O7 P3 K1 . . 67.0(3)
O8 P3 K1 . . 142.9(3)
O5 P3 K1 . . 106.8(3)
O9 P3 K2 . . 88.0(2)
O7 P3 K2 . . 160.5(3)
O8 P3 K2 . . 71.8(3)
O5 P3 K2 . . 50.5(2)
K1 P3 K2 . . 121.08(7)
P3 O5 Sn1 . . 146.4(4)
P3 O5 K2 . . 105.3(3)
Sn1 O5 K2 . . 94.2(2)
P3 O7 Sn1 . 13_455 136.9(4)
P3 O7 K1 . . 87.9(3)
Sn1 O7 K1 13_455 . 128.9(2)
P3 O8 Sn2 . 10_565 151.1(4)
P3 O8 K2 . . 83.2(3)
Sn2 O8 K2 10_565 . 124.2(3)
P3 O9 Sn2 . . 140.7(4)
P3 O9 K1 . . 112.7(3)
Sn2 O9 K1 . . 93.7(2)

loop_
_geom_bond_atom_site_label_1
_geom_bond_atom_site_label_2
_geom_bond_site_symmetry_2
_geom_bond_distance
Sn1 O5 3 2.023(6)
Sn1 O5 2 2.023(6)
Sn1 O5 . 2.023(6)
Sn1 O7 14_445 2.032(6)
Sn1 O7 15 2.033(6)
Sn1 O7 13_455 2.033(6)
Sn1 K2 . 3.6167(9)
Sn2 O8 10_565 2.003(6)
Sn2 O8 12_665 2.003(6)
Sn2 O8 11 2.003(6)
Sn2 O9 3_565 2.045(6)
Sn2 O9 . 2.045(6)
Sn2 O9 2_665 2.045(6)
Sn2 K1 . 3.4876(9)
K1 O9 14_455 2.696(6)
K1 O9 13_565 2.696(6)
K1 O9 15 2.696(6)
K1 O9 3_565 2.696(6)
K1 O9 . 2.696(6)
K1 O9 2_665 2.696(6)
K1 O7 3_565 3.282(7)
K1 O7 . 3.282(7)
K1 O7 15 3.282(7)
K1 O7 13_565 3.282(7)
K1 O7 14_455 3.282(7)
K1 O7 2_665 3.282(7)
K2 O5 . 2.853(6)
K2 O5 12 2.854(6)
K2 O5 3 2.854(6)
K2 O5 11 2.854(6)
K2 O5 2 2.854(6)
K2 O5 10 2.854(6)
K2 O8 12 3.416(7)
K2 O8 3 3.416(7)
K2 O8 11 3.416(7)
K2 O8 2 3.416(7)
K2 O8 10 3.416(7)
K2 O8 . 3.416(7)
P3 O9 . 1.513(6)
P3 O7 . 1.516(6)
P3 O8 . 1.520(6)
P3 O5 . 1.522(6)
O7 Sn1 13_455 2.033(6)
O8 Sn2 10_565 2.003(6)
